data_1506941
loop_
_publ_author_name
'Dai, Weixiang'
'Petersen, Jeffrey L.'
'Wang, Kung K.'

_publ_section_title
;
 Synthesis and structure of a helical diindenophenanthrene with four
 congested phenyl substituents as a molecular spiral staircase.
;
_journal_issue 23
_journal_name_full 'Organic letters'
_journal_page_first 4355
_journal_page_last 4357
_journal_paper_doi 10.1021/ol0481434
_journal_volume 6
_journal_year 2004
_chemical_formula_sum 'C60 H50'
_chemical_formula_weight 771.00
_chemical_name_systematic
; 
 ? 
;
_space_group_IT_number 15
_symmetry_cell_setting monoclinic
_symmetry_space_group_name_Hall '-C 2yc'
_symmetry_space_group_name_H-M 'C 1 2/c 1'
_atom_sites_solution_hydrogens geom
_atom_sites_solution_primary direct
_atom_sites_solution_secondary difmap
_audit_creation_method SHELXL-97
_cell_angle_alpha 90.00
_cell_angle_beta 114.230(3)
_cell_angle_gamma 90.00
_cell_formula_units_Z 4
_cell_length_a 20.496(3)
_cell_length_b 10.8830(16)
_cell_length_c 20.523(3)
_cell_measurement_temperature 223(2)
_cell_volume 4174.5(11)
_computing_structure_refinement 'SHELXL-97 (Sheldrick, 1997)'
_computing_structure_solution 'SHELXS-97 (Sheldrick, 1990)'
_diffrn_ambient_temperature 223(2)
_diffrn_measured_fraction_theta_full 0.980
_diffrn_measured_fraction_theta_max 0.980
_diffrn_radiation_monochromator graphite
_diffrn_radiation_source 'fine-focus sealed tube'
_diffrn_radiation_type MoK\a
_diffrn_radiation_wavelength 0.71073
_diffrn_reflns_av_R_equivalents 0.0602
_diffrn_reflns_av_sigmaI/netI 0.0786
_diffrn_reflns_limit_h_max 23
_diffrn_reflns_limit_h_min -26
_diffrn_reflns_limit_k_max 14
_diffrn_reflns_limit_k_min -14
_diffrn_reflns_limit_l_max 22
_diffrn_reflns_limit_l_min -26
_diffrn_reflns_number 14565
_diffrn_reflns_theta_full 27.55
_diffrn_reflns_theta_max 27.55
_diffrn_reflns_theta_min 2.17
_exptl_absorpt_coefficient_mu 0.069
_exptl_absorpt_correction_type empirical
_exptl_absorpt_process_details SADABS
_exptl_crystal_density_diffrn 1.227
_exptl_crystal_density_method 'not measured'
_exptl_crystal_F_000 1640
_exptl_crystal_size_max 0.33
_exptl_crystal_size_mid 0.28
_exptl_crystal_size_min 0.13
_refine_diff_density_max 0.191
_refine_diff_density_min -0.169
_refine_diff_density_rms 0.040
_refine_ls_extinction_coef 0.0009(3)
_refine_ls_extinction_expression Fc^*^=kFc[1+0.001xFc^2^\l^3^/sin(2\q)]^-1/4^
_refine_ls_extinction_method SHELXL
_refine_ls_goodness_of_fit_ref 0.992
_refine_ls_hydrogen_treatment mixed
_refine_ls_matrix_type full
_refine_ls_number_parameters 275
_refine_ls_number_reflns 4724
_refine_ls_number_restraints 0
_refine_ls_restrained_S_all 0.992
_refine_ls_R_factor_all 0.1152
_refine_ls_R_factor_gt 0.0489
_refine_ls_shift/su_max 0.001
_refine_ls_shift/su_mean 0.000
_refine_ls_structure_factor_coef Fsqd
_refine_ls_weighting_details 'calc w=1/[\s^2^(Fo^2^)+(0.0505P)^2^+0.9703P] where P=(Fo^2^+2Fc^2^)/3'
_refine_ls_weighting_scheme calc
_refine_ls_wR_factor_gt 0.1062
_refine_ls_wR_factor_ref 0.1296
_reflns_number_gt 2552
_reflns_number_total 4724
_reflns_threshold_expression >2sigma(I)
_cod_data_source_file ol0481434si20040914_101438.cif
_cod_data_source_block wd9ccd
_cod_original_cell_volume 4174.5(10)
_cod_original_sg_symbol_H-M C2/c
_cod_database_code 1506941

loop_
_symmetry_equiv_pos_as_xyz
'x, y, z'
'-x, y, -z+1/2'
'x+1/2, y+1/2, z'
'-x+1/2, y+1/2, -z+1/2'
'-x, -y, -z'
'x, -y, z-1/2'
'-x+1/2, -y+1/2, -z'
'x+1/2, -y+1/2, z-1/2'

loop_
_atom_site_label
_atom_site_type_symbol
_atom_site_fract_x
_atom_site_fract_y
_atom_site_fract_z
_atom_site_U_iso_or_equiv
_atom_site_adp_type
_atom_site_occupancy
_atom_site_symmetry_multiplicity
_atom_site_calc_flag
_atom_site_refinement_flags
C1 C 0.49743(11) 0.80296(17) 0.28149(10) 0.0371(5) Uani 1 1 d .
H1 H 0.5020 0.8776 0.3060 0.045 Uiso 1 1 calc R
C2 C 0.48513(10) 0.69179(17) 0.31247(9) 0.0324(5) Uani 1 1 d .
C3 C 0.47020(10) 0.68892(17) 0.37516(9) 0.0328(4) Uani 1 1 d .
C4 C 0.42808(10) 0.59148(17) 0.37805(9) 0.0322(4) Uani 1 1 d .
C5 C 0.39631(11) 0.56059(18) 0.43152(10) 0.0386(5) Uani 1 1 d .
H5A H 0.4325 0.5247 0.4752 0.046 Uiso 1 1 calc R
H5B H 0.3762 0.6339 0.4441 0.046 Uiso 1 1 calc R
C6 C 0.33910(11) 0.46955(18) 0.39257(10) 0.0375(5) Uani 1 1 d .
C7 C 0.28731(13) 0.42121(19) 0.41275(12) 0.0485(6) Uani 1 1 d .
H7 H 0.2895 0.4354 0.4588 0.058 Uiso 1 1 calc R
C8 C 0.23266(13) 0.3520(2) 0.36385(13) 0.0539(6) Uani 1 1 d .
H8 H 0.1989 0.3145 0.3776 0.065 Uiso 1 1 calc R
C9 C 0.22705(12) 0.33715(19) 0.29503(12) 0.0469(6) Uani 1 1 d .
H9 H 0.1877 0.2941 0.2618 0.056 Uiso 1 1 calc R
C10 C 0.27849(11) 0.38465(17) 0.27338(11) 0.0373(5) Uani 1 1 d .
C11 C 0.33778(11) 0.44361(17) 0.32546(10) 0.0337(5) Uani 1 1 d .
C12 C 0.40095(10) 0.50449(16) 0.32161(9) 0.0309(4) Uani 1 1 d .
C13 C 0.43448(10) 0.48644(17) 0.27520(9) 0.0308(4) Uani 1 1 d .
C14 C 0.48027(10) 0.58238(16) 0.27305(9) 0.0290(4) Uani 1 1 d .
C15 C 0.49869(11) 0.79176(18) 0.43123(10) 0.0378(5) Uani 1 1 d .
C16 C 0.57618(12) 0.8266(2) 0.44435(11) 0.0526(6) Uani 1 1 d .
H16A H 0.5776 0.8519 0.3997 0.079 Uiso 1 1 calc R
H16B H 0.6072 0.7561 0.4632 0.079 Uiso 1 1 calc R
H16C H 0.5924 0.8937 0.4784 0.079 Uiso 1 1 calc R
C17 C 0.44957(12) 0.90499(19) 0.40752(11) 0.0484(6) Uani 1 1 d .
H17A H 0.4468 0.9335 0.3617 0.073 Uiso 1 1 calc R
H17B H 0.4689 0.9698 0.4427 0.073 Uiso 1 1 calc R
H17C H 0.4021 0.8831 0.4032 0.073 Uiso 1 1 calc R
C18 C 0.50439(15) 0.7535(2) 0.50530(11) 0.0563(7) Uani 1 1 d .
H18A H 0.5328 0.8135 0.5405 0.084 Uiso 1 1 calc R
H18B H 0.5271 0.6735 0.5175 0.084 Uiso 1 1 calc R
H18C H 0.4569 0.7494 0.5048 0.084 Uiso 1 1 calc R
C19 C 0.26120(10) 0.38954(18) 0.19577(10) 0.0371(5) Uani 1 1 d .
C20 C 0.24565(11) 0.28624(19) 0.15233(11) 0.0436(5) Uani 1 1 d .
H20 H 0.2477 0.2078 0.1723 0.052 Uiso 1 1 calc R
C21 C 0.22722(11) 0.2983(2) 0.07991(12) 0.0492(6) Uani 1 1 d .
H21 H 0.2182 0.2276 0.0512 0.059 Uiso 1 1 calc R
C22 C 0.22186(12) 0.4123(2) 0.04943(11) 0.0511(6) Uani 1 1 d .
H22 H 0.2086 0.4197 0.0000 0.061 Uiso 1 1 calc R
C23 C 0.23596(12) 0.5151(2) 0.09146(11) 0.0518(6) Uani 1 1 d .
H23 H 0.2318 0.5933 0.0707 0.062 Uiso 1 1 calc R
C24 C 0.25624(11) 0.50423(19) 0.16430(11) 0.0431(5) Uani 1 1 d .
H24 H 0.2668 0.5752 0.1929 0.052 Uiso 1 1 calc R
C25 C 0.42102(10) 0.37359(16) 0.23129(9) 0.0301(4) Uani 1 1 d .
C26 C 0.42152(10) 0.25982(17) 0.26249(10) 0.0369(5) Uani 1 1 d .
H26 H 0.4298 0.2561 0.3110 0.044 Uiso 1 1 calc R
C27 C 0.41005(11) 0.15221(19) 0.22363(11) 0.0457(5) Uani 1 1 d .
H27 H 0.4103 0.0763 0.2456 0.055 Uiso 1 1 calc R
C28 C 0.39827(11) 0.1563(2) 0.15286(12) 0.0495(6) Uani 1 1 d .
H28 H 0.3909 0.0833 0.1263 0.059 Uiso 1 1 calc R
C29 C 0.39729(11) 0.2679(2) 0.12086(11) 0.0459(6) Uani 1 1 d .
H29 H 0.3892 0.2705 0.0724 0.055 Uiso 1 1 calc R
C30 C 0.40798(10) 0.37581(19) 0.15908(9) 0.0361(5) Uani 1 1 d .
H30 H 0.4065 0.4514 0.1363 0.043 Uiso 1 1 calc R

loop_
_atom_site_aniso_label
_atom_site_aniso_U_11
_atom_site_aniso_U_22
_atom_site_aniso_U_33
_atom_site_aniso_U_23
_atom_site_aniso_U_13
_atom_site_aniso_U_12
C1 0.0414(12) 0.0257(10) 0.0466(11) -0.0040(9) 0.0204(10) -0.0026(10)
C2 0.0298(11) 0.0310(11) 0.0365(10) -0.0013(9) 0.0136(9) 0.0021(9)
C3 0.0337(11) 0.0297(10) 0.0346(10) -0.0030(8) 0.0136(9) 0.0037(9)
C4 0.0346(11) 0.0319(11) 0.0331(10) 0.0007(8) 0.0168(9) 0.0056(9)
C5 0.0467(13) 0.0365(11) 0.0389(11) 0.0030(9) 0.0240(10) 0.0087(10)
C6 0.0395(12) 0.0340(11) 0.0460(11) 0.0046(9) 0.0247(10) 0.0076(10)
C7 0.0550(15) 0.0484(13) 0.0562(13) 0.0076(11) 0.0371(12) 0.0071(12)
C8 0.0504(15) 0.0469(14) 0.0805(17) 0.0100(13) 0.0434(14) -0.0018(12)
C9 0.0419(13) 0.0370(12) 0.0662(14) 0.0044(11) 0.0267(12) -0.0019(10)
C10 0.0336(11) 0.0296(11) 0.0518(12) 0.0021(9) 0.0206(10) -0.0002(9)
C11 0.0339(11) 0.0289(10) 0.0427(11) 0.0048(9) 0.0202(9) 0.0041(9)
C12 0.0324(11) 0.0280(10) 0.0333(10) 0.0026(8) 0.0146(9) 0.0021(8)
C13 0.0311(11) 0.0300(10) 0.0316(9) 0.0026(8) 0.0130(8) 0.0034(9)
C14 0.0289(11) 0.0270(10) 0.0321(10) 0.0022(8) 0.0134(8) 0.0029(8)
C15 0.0424(12) 0.0308(11) 0.0379(11) -0.0058(9) 0.0141(10) -0.0004(9)
C16 0.0440(14) 0.0550(14) 0.0516(13) -0.0118(11) 0.0123(11) -0.0062(11)
C17 0.0516(14) 0.0400(13) 0.0527(13) -0.0108(11) 0.0204(11) 0.0041(11)
C18 0.0784(18) 0.0466(14) 0.0423(12) -0.0105(11) 0.0231(12) -0.0080(13)
C19 0.0252(11) 0.0348(11) 0.0491(12) -0.0019(10) 0.0131(9) -0.0034(9)
C20 0.0331(12) 0.0380(12) 0.0588(14) -0.0046(11) 0.0181(11) -0.0068(9)
C21 0.0337(13) 0.0574(15) 0.0525(14) -0.0131(12) 0.0136(11) -0.0118(11)
C22 0.0386(13) 0.0636(16) 0.0435(12) -0.0014(12) 0.0091(11) -0.0072(12)
C23 0.0431(13) 0.0504(14) 0.0511(13) 0.0100(12) 0.0085(11) -0.0016(11)
C24 0.0371(12) 0.0364(12) 0.0500(13) -0.0003(10) 0.0122(10) -0.0008(10)
C25 0.0242(10) 0.0317(11) 0.0342(10) -0.0028(8) 0.0119(8) -0.0018(8)
C26 0.0334(11) 0.0352(11) 0.0415(11) -0.0019(9) 0.0147(10) 0.0006(9)
C27 0.0409(13) 0.0303(11) 0.0574(14) -0.0041(10) 0.0116(11) 0.0007(10)
C28 0.0406(13) 0.0440(14) 0.0559(14) -0.0219(11) 0.0116(11) 0.0003(11)
C29 0.0387(13) 0.0574(15) 0.0400(11) -0.0169(11) 0.0146(10) -0.0035(11)
C30 0.0293(11) 0.0431(12) 0.0353(10) -0.0036(9) 0.0125(9) -0.0033(9)

loop_
_atom_type_symbol
_atom_type_description
_atom_type_scat_dispersion_real
_atom_type_scat_dispersion_imag
_atom_type_scat_source
C C 0.0033 0.0016 'International Tables Vol C Tables 4.2.6.8 and 6.1.1.4'
H H 0.0000 0.0000 'International Tables Vol C Tables 4.2.6.8 and 6.1.1.4'

loop_
_geom_angle_atom_site_label_1
_geom_angle_atom_site_label_2
_geom_angle_atom_site_label_3
_geom_angle
_geom_angle_site_symmetry_1
_geom_angle_site_symmetry_3
C1 C1 C2 121.66(11) 2_655 .
C14 C2 C1 115.99(15) . .
C14 C2 C3 119.99(17) . .
C1 C2 C3 123.65(17) . .
C4 C3 C2 114.83(16) . .
C4 C3 C15 125.27(16) . .
C2 C3 C15 119.86(17) . .
C3 C4 C12 121.20(16) . .
C3 C4 C5 131.11(16) . .
C12 C4 C5 107.45(16) . .
C6 C5 C4 103.56(15) . .
C7 C6 C11 120.6(2) . .
C7 C6 C5 128.27(18) . .
C11 C6 C5 110.84(17) . .
C8 C7 C6 118.7(2) . .
C9 C8 C7 120.7(2) . .
C8 C9 C10 121.6(2) . .
C9 C10 C11 117.21(18) . .
C9 C10 C19 118.33(19) . .
C11 C10 C19 123.53(18) . .
C6 C11 C10 120.32(18) . .
C6 C11 C12 107.34(17) . .
C10 C11 C12 131.73(17) . .
C13 C12 C4 120.77(17) . .
C13 C12 C11 131.03(17) . .
C4 C12 C11 108.18(15) . .
C12 C13 C14 115.77(16) . .
C12 C13 C25 120.68(16) . .
C14 C13 C25 123.55(15) . .
C13 C14 C2 119.53(15) . .
C13 C14 C14 124.36(12) . 2_655
C2 C14 C14 115.88(12) . 2_655
C18 C15 C3 113.28(16) . .
C18 C15 C17 107.73(17) . .
C3 C15 C17 110.36(16) . .
C18 C15 C16 103.83(17) . .
C3 C15 C16 110.89(16) . .
C17 C15 C16 110.54(18) . .
C20 C19 C24 118.36(18) . .
C20 C19 C10 123.44(19) . .
C24 C19 C10 118.08(18) . .
C21 C20 C19 120.2(2) . .
C22 C21 C20 120.7(2) . .
C23 C22 C21 119.6(2) . .
C22 C23 C24 120.2(2) . .
C23 C24 C19 120.8(2) . .
C26 C25 C30 117.81(17) . .
C26 C25 C13 119.56(15) . .
C30 C25 C13 122.63(17) . .
C27 C26 C25 121.40(18) . .
C28 C27 C26 119.9(2) . .
C27 C28 C29 119.7(2) . .
C28 C29 C30 120.80(19) . .
C29 C30 C25 120.42(19) . .

loop_
_geom_bond_atom_site_label_1
_geom_bond_atom_site_label_2
_geom_bond_distance
_geom_bond_site_symmetry_2
C1 C1 1.339(4) 2_655
C1 C2 1.436(2) .
C2 C14 1.420(2) .
C2 C3 1.440(2) .
C3 C4 1.384(3) .
C3 C15 1.538(3) .
C4 C12 1.421(2) .
C4 C5 1.526(2) .
C5 C6 1.492(3) .
C6 C7 1.392(3) .
C6 C11 1.395(2) .
C7 C8 1.381(3) .
C8 C9 1.379(3) .
C9 C10 1.400(3) .
C10 C11 1.402(3) .
C10 C19 1.484(3) .
C11 C12 1.485(3) .
C12 C13 1.398(2) .
C13 C14 1.417(2) .
C13 C25 1.481(2) .
C14 C14 1.476(3) 2_655
C15 C18 1.534(3) .
C15 C17 1.538(3) .
C15 C16 1.545(3) .
C19 C20 1.388(3) .
C19 C24 1.390(3) .
C20 C21 1.381(3) .
C21 C22 1.373(3) .
C22 C23 1.370(3) .
C23 C24 1.382(3) .
C25 C26 1.392(2) .
C25 C30 1.394(2) .
C26 C27 1.382(3) .
C27 C28 1.372(3) .
C28 C29 1.377(3) .
C29 C30 1.379(3) .
